data_7220309
loop_
_publ_author_name
'Frizzo, Clarissa P.'
'Tier, Aniele Z.'
'Gindri, Izabelle M.'
'Meyer, Alexandre R.'
'Black, Gabrielle'
'Belladona, Andrei L.'
'Martins, Marcos A. P.'

_publ_section_title
;
 Thermodynamic, energetic, and topological properties of crystal packing
 of pyrazolo[1,5-a]pyrimidines governed by weak electrostatic
 intermolecular interactions
;
_journal_issue 23
_journal_name_full CrystEngComm
_journal_page_first 4325
_journal_paper_doi 10.1039/C5CE00613A
_journal_volume 17
_journal_year 2015
_chemical_formula_moiety 'C18 H12 F3 N3'
_chemical_formula_sum 'C18 H12 F3 N3'
_chemical_formula_weight 327.31
_chemical_melting_point ?
_chemical_name_common 2-methyl-5-(naphthalen-2-yl)-7-(trifluorometh
_space_group_IT_number 14
_symmetry_cell_setting monoclinic
_symmetry_space_group_name_Hall '-P 2yn'
_symmetry_space_group_name_H-M 'P 1 21/n 1'
_atom_sites_solution_hydrogens geom
_atom_sites_solution_primary direct
_atom_sites_solution_secondary difmap
_audit_conform_dict_location ftp://ftp.iucr.org/pub/cif_core.dic
_audit_conform_dict_name cif_core.dic
_audit_conform_dict_version 2.4
_audit_creation_date 2012-10-04T09:37:26-00:00
_audit_creation_method 'WinGX routine CIF_UPDATE'
_audit_update_record
;
2015-03-25 deposited with the CCDC.
2015-05-01 downloaded from the CCDC.
;
_cell_angle_alpha 90
_cell_angle_beta 92.389(5)
_cell_angle_gamma 90
_cell_formula_units_Z 4
_cell_length_a 7.8462(5)
_cell_length_b 11.2089(9)
_cell_length_c 16.8641(12)
_cell_measurement_reflns_used 1616
_cell_measurement_temperature 296(2)
_cell_measurement_theta_max 20.1095
_cell_measurement_theta_min 2.182
_cell_volume 1481.86(18)
_computing_cell_refinement 'BRUKER SANT'
_computing_data_collection 'BRUKER APEX-II'
_computing_data_reduction 'BRUKER SOFTWARE'
_computing_molecular_graphics 'ORTEP-3 (Farrugia, 2000)'
_computing_publication_material 'SHELXL-97 (Sheldrick, 1997)'
_computing_structure_refinement 'SHELXL-97 (Sheldrick, 1997)'
_computing_structure_solution 'SHELXL97 (Sheldrick, 1997)'
_diffrn_ambient_temperature 296(2)
_diffrn_detector_area_resol_mean none
_diffrn_measured_fraction_theta_full 0.988
_diffrn_measured_fraction_theta_max 0.988
_diffrn_measurement_device_type 'X8 APEX II'
_diffrn_measurement_method 'phi and omega scans'
_diffrn_radiation_monochromator graphite
_diffrn_radiation_type MoK\a
_diffrn_radiation_wavelength 0.71073
_diffrn_reflns_av_R_equivalents 0.0735
_diffrn_reflns_av_unetI/netI 0.0863
_diffrn_reflns_limit_h_max 10
_diffrn_reflns_limit_h_min -10
_diffrn_reflns_limit_k_max 15
_diffrn_reflns_limit_k_min -15
_diffrn_reflns_limit_l_max 23
_diffrn_reflns_limit_l_min -23
_diffrn_reflns_number 23457
_diffrn_reflns_theta_full 30.08
_diffrn_reflns_theta_max 30.08
_diffrn_reflns_theta_min 2.18
_diffrn_standards_decay_% none
_diffrn_standards_interval_count none
_diffrn_standards_interval_time none
_diffrn_standards_number none
_exptl_absorpt_coefficient_mu 0.115
_exptl_absorpt_correction_T_max 0.9908
_exptl_absorpt_correction_T_min 0.9531
_exptl_absorpt_correction_type gaussian
_exptl_absorpt_process_details XPREP
_exptl_crystal_colour yellow
_exptl_crystal_density_diffrn 1.467
_exptl_crystal_density_meas nome
_exptl_crystal_density_method 'not measured'
_exptl_crystal_description block
_exptl_crystal_F_000 672
_exptl_crystal_size_max 0.42
_exptl_crystal_size_mid 0.08
_exptl_crystal_size_min 0.08
_refine_diff_density_max 0.2
_refine_diff_density_min -0.161
_refine_diff_density_rms 0.038
_refine_ls_extinction_coef none
_refine_ls_extinction_method none
_refine_ls_goodness_of_fit_ref 0.954
_refine_ls_hydrogen_treatment mixed
_refine_ls_matrix_type full
_refine_ls_number_parameters 217
_refine_ls_number_reflns 4299
_refine_ls_number_restraints 0
_refine_ls_restrained_S_all 0.954
_refine_ls_R_factor_all 0.191
_refine_ls_R_factor_gt 0.0535
_refine_ls_shift/su_max 0.001
_refine_ls_shift/su_mean 0
_refine_ls_structure_factor_coef Fsqd
_refine_ls_weighting_details 'calc w=1/[\s^2^(Fo^2^)+(0.0605P)^2^+0.0000P] where P=(Fo^2^+2Fc^2^)/3'
_refine_ls_weighting_scheme calc
_refine_ls_wR_factor_gt 0.1099
_refine_ls_wR_factor_ref 0.1521
_reflns_number_gt 1564
_reflns_number_total 4299
_reflns_threshold_expression >2sigma(I)
_cod_data_source_file c5ce00613a2.cif
_cod_data_source_block p21n
_cod_depositor_comments
;
The following automatic conversions were performed:

'_chemical_melting_point' value 'none' was changed to '?' - the value
is undefined or not given.

Automatic conversion script
Id: cif_fix_values 3271 2015-04-21 07:52:19Z andrius 

 Adding full bibliography for 7220304--7220315.cif.
;
_cod_original_sg_symbol_Hall -P2ybn
_cod_original_sg_symbol_H-M P21/n
_cod_database_code 7220309

loop_
_symmetry_equiv_pos_as_xyz
'x, y, z'
'-x+1/2, y+1/2, -z+1/2'
'-x, -y, -z'
'x-1/2, -y-1/2, z-1/2'

loop_
_atom_site_label
_atom_site_type_symbol
_atom_site_fract_x
_atom_site_fract_y
_atom_site_fract_z
_atom_site_U_iso_or_equiv
_atom_site_adp_type
_atom_site_occupancy
_atom_site_symmetry_multiplicity
_atom_site_calc_flag
_atom_site_refinement_flags
F73 F 0.6185(2) 0.06838(14) 1.05825(10) 0.0971(6) Uani 1 1 d .
F72 F 0.8773(2) 0.07872(13) 1.09916(9) 0.0868(5) Uani 1 1 d .
F71 F 0.8129(2) 0.09960(14) 0.97671(10) 0.0995(6) Uani 1 1 d .
N4 N 0.6944(2) 0.50132(17) 1.08254(12) 0.0527(5) Uani 1 1 d .
N1 N 0.6629(2) 0.23466(18) 1.19563(11) 0.0557(5) Uani 1 1 d .
N8 N 0.6941(2) 0.29956(17) 1.12975(11) 0.0490(5) Uani 1 1 d .
C55 C 0.9177(3) 0.7747(3) 0.70289(17) 0.0685(8) Uani 1 1 d .
H55 H 0.9347 0.8313 0.6637 0.082 Uiso 1 1 calc R
C56 C 0.9647(3) 0.6562(3) 0.69105(16) 0.0685(7) Uani 1 1 d .
H56 H 1.0109 0.634 0.6434 0.082 Uiso 1 1 calc R
C57 C 0.9438(3) 0.5731(2) 0.74831(15) 0.0628(7) Uani 1 1 d .
H57 H 0.978 0.4949 0.7398 0.075 Uiso 1 1 calc R
C57A C 0.8706(2) 0.6040(2) 0.82064(14) 0.0500(6) Uani 1 1 d .
C58 C 0.8457(2) 0.5212(2) 0.88129(14) 0.0525(6) Uani 1 1 d .
H58 H 0.8808 0.4428 0.8739 0.063 Uiso 1 1 calc R
C51 C 0.7723(2) 0.5499(2) 0.95099(14) 0.0480(6) Uani 1 1 d .
C5 C 0.7452(2) 0.4613(2) 1.01367(14) 0.0486(6) Uani 1 1 d .
C3A C 0.6696(2) 0.4219(2) 1.14101(14) 0.0493(6) Uani 1 1 d .
C3 C 0.6224(3) 0.4328(2) 1.21804(14) 0.0572(6) Uani 1 1 d .
H3 H 0.5968 0.503 1.2444 0.069 Uiso 1 1 calc R
C2 C 0.6205(3) 0.3182(2) 1.24871(14) 0.0543(6) Uani 1 1 d .
C21 C 0.5795(3) 0.2801(2) 1.33020(14) 0.0722(8) Uani 1 1 d .
H1A H 0.5889 0.195 1.3343 0.108 Uiso 1 1 calc R
H1B H 0.4652 0.304 1.3409 0.108 Uiso 1 1 calc R
H1C H 0.6579 0.3169 1.368 0.108 Uiso 1 1 calc R
C7 C 0.7435(3) 0.2579(2) 1.05877(14) 0.0490(6) Uani 1 1 d .
C6 C 0.7701(3) 0.3369(2) 1.00094(14) 0.0532(6) Uani 1 1 d .
H6 H 0.8052 0.3103 0.952 0.064 Uiso 1 1 calc R
C54 C 0.8471(3) 0.8069(2) 0.77159(16) 0.0633(7) Uani 1 1 d .
H54 H 0.8157 0.886 0.7789 0.076 Uiso 1 1 calc R
C53A C 0.8203(2) 0.7234(2) 0.83224(15) 0.0529(6) Uani 1 1 d .
C53 C 0.7459(3) 0.7527(2) 0.90461(15) 0.0626(7) Uani 1 1 d .
H53 H 0.7122 0.831 0.9134 0.075 Uiso 1 1 calc R
C52 C 0.7222(3) 0.6697(2) 0.96170(15) 0.0566(6) Uani 1 1 d .
H52 H 0.6724 0.692 1.0085 0.068 Uiso 1 1 calc R
C71 C 0.7630(3) 0.1258(2) 1.04880(16) 0.0632(7) Uani 1 1 d .

loop_
_atom_site_aniso_label
_atom_site_aniso_U_11
_atom_site_aniso_U_22
_atom_site_aniso_U_33
_atom_site_aniso_U_23
_atom_site_aniso_U_13
_atom_site_aniso_U_12
F73 0.1095(11) 0.0561(11) 0.1262(15) -0.0171(10) 0.0108(10) -0.0262(9)
F72 0.1147(11) 0.0552(10) 0.0892(12) 0.0054(9) -0.0108(9) 0.0231(9)
F71 0.1773(16) 0.0529(11) 0.0703(11) -0.0064(8) 0.0295(11) 0.0165(10)
N4 0.0555(10) 0.0446(13) 0.0577(14) 0.0006(11) 0.0006(9) 0.0044(9)
N1 0.0618(11) 0.0516(14) 0.0539(13) 0.0014(11) 0.0038(10) -0.0068(9)
N8 0.0530(10) 0.0456(13) 0.0484(13) 0.0014(11) 0.0005(9) -0.0009(9)
C55 0.0651(15) 0.070(2) 0.070(2) 0.0188(16) -0.0048(14) -0.0117(14)
C56 0.0679(15) 0.069(2) 0.0691(19) 0.0038(16) 0.0083(13) -0.0106(14)
C57 0.0663(14) 0.0544(18) 0.0685(19) 0.0034(15) 0.0103(13) -0.0075(12)
C57A 0.0456(11) 0.0458(16) 0.0584(16) 0.0052(13) 0.0005(11) -0.0043(10)
C58 0.0535(12) 0.0402(15) 0.0638(17) -0.0016(13) 0.0033(12) 0.0006(10)
C51 0.0484(11) 0.0385(15) 0.0569(16) 0.0012(12) -0.0009(11) 0.0015(10)
C5 0.0461(11) 0.0455(15) 0.0540(16) -0.0035(13) 0.0008(11) 0.0009(10)
C3A 0.0498(12) 0.0417(15) 0.0561(17) -0.0039(13) 0.0002(11) 0.0043(10)
C3 0.0662(14) 0.0516(17) 0.0542(17) -0.0053(13) 0.0089(12) 0.0072(12)
C2 0.0529(12) 0.0573(17) 0.0526(16) -0.0043(14) 0.0021(11) -0.0045(12)
C21 0.0866(17) 0.072(2) 0.0587(18) -0.0003(15) 0.0117(14) -0.0115(14)
C7 0.0577(13) 0.0411(15) 0.0479(15) -0.0025(13) 0.0005(11) 0.0024(11)
C6 0.0625(13) 0.0467(16) 0.0505(16) -0.0004(13) 0.0045(11) 0.0034(11)
C54 0.0613(14) 0.0505(16) 0.077(2) 0.0120(15) -0.0077(13) 0.0019(12)
C53A 0.0478(12) 0.0470(16) 0.0632(17) 0.0056(13) -0.0041(11) -0.0021(10)
C53 0.0676(15) 0.0388(16) 0.081(2) 0.0032(15) -0.0004(14) 0.0075(11)
C52 0.0595(13) 0.0458(16) 0.0647(17) -0.0015(13) 0.0042(12) 0.0048(11)
C71 0.0858(18) 0.0476(17) 0.0565(18) 0.0014(15) 0.0080(14) 0.0023(14)

loop_
_atom_type_symbol
_atom_type_description
_atom_type_scat_dispersion_real
_atom_type_scat_dispersion_imag
_atom_type_scat_source
C C 0.0033 0.0016 'International Tables Vol C Tables 4.2.6.8 and 6.1.1.4'
H H 0 0 'International Tables Vol C Tables 4.2.6.8 and 6.1.1.4'
N N 0.0061 0.0033 'International Tables Vol C Tables 4.2.6.8 and 6.1.1.4'
F F 0.0171 0.0103 'International Tables Vol C Tables 4.2.6.8 and 6.1.1.4'

loop_
_geom_angle_atom_site_label_1
_geom_angle_atom_site_label_2
_geom_angle_atom_site_label_3
_geom_angle
C5 N4 C3A 118.4(2)
C2 N1 N8 103.25(19)
C7 N8 N1 127.2(2)
C7 N8 C3A 120.24(19)
N1 N8 C3A 112.53(18)
C54 C55 C56 119.8(3)
C54 C55 H55 120.1
C56 C55 H55 120.1
C57 C56 C55 120.8(3)
C57 C56 H56 119.6
C55 C56 H56 119.6
C56 C57 C57A 120.8(3)
C56 C57 H57 119.6
C57A C57 H57 119.6
C58 C57A C53A 118.6(2)
C58 C57A C57 122.8(2)
C53A C57A C57 118.5(2)
C51 C58 C57A 123.2(2)
C51 C58 H58 118.4
C57A C58 H58 118.4
C58 C51 C52 117.6(2)
C58 C51 C5 122.4(2)
C52 C51 C5 120.0(2)
N4 C5 C6 120.8(2)
N4 C5 C51 117.4(2)
C6 C5 C51 121.8(2)
N4 C3A C3 133.3(2)
N4 C3A N8 121.5(2)
C3 C3A N8 105.1(2)
C3A C3 C2 106.2(2)
C3A C3 H3 126.9
C2 C3 H3 126.9
N1 C2 C3 112.9(2)
N1 C2 C21 118.9(2)
C3 C2 C21 128.1(2)
C2 C21 H1A 109.5
C2 C21 H1B 109.5
H1A C21 H1B 109.5
C2 C21 H1C 109.5
H1A C21 H1C 109.5
H1B C21 H1C 109.5
C6 C7 N8 118.3(2)
C6 C7 C71 123.5(2)
N8 C7 C71 118.3(2)
C7 C6 C5 120.7(2)
C7 C6 H6 119.7
C5 C6 H6 119.7
C55 C54 C53A 121.6(3)
C55 C54 H54 119.2
C53A C54 H54 119.2
C54 C53A C57A 118.6(2)
C54 C53A C53 123.6(2)
C57A C53A C53 117.9(2)
C52 C53 C53A 121.8(2)
C52 C53 H53 119.1
C53A C53 H53 119.1
C53 C52 C51 120.9(2)
C53 C52 H52 119.5
C51 C52 H52 119.5
F72 C71 F73 106.9(2)
F72 C71 F71 106.4(2)
F73 C71 F71 106.9(2)
F72 C71 C7 113.1(2)
F73 C71 C7 112.1(2)
F71 C71 C7 110.9(2)

loop_
_geom_bond_atom_site_label_1
_geom_bond_atom_site_label_2
_geom_bond_distance
F73 C71 1.320(3)
F72 C71 1.320(3)
F71 C71 1.326(3)
N4 C5 1.322(3)
N4 C3A 1.349(3)
N1 C2 1.347(3)
N1 N8 1.359(2)
N8 C7 1.357(3)
N8 C3A 1.398(3)
C55 C54 1.354(3)
C55 C56 1.394(4)
C55 H55 0.93
C56 C57 1.357(3)
C56 H56 0.93
C57 C57A 1.413(3)
C57 H57 0.93
C57A C58 1.401(3)
C57A C53A 1.412(3)
C58 C51 1.369(3)
C58 H58 0.93
C51 C52 1.412(3)
C51 C5 1.473(3)
C5 C6 1.426(3)
C3A C3 1.371(3)
C3 C2 1.385(3)
C3 H3 0.93
C2 C21 1.487(3)
C21 H1A 0.96
C21 H1B 0.96
C21 H1C 0.96
C7 C6 1.340(3)
C7 C71 1.498(3)
C6 H6 0.93
C54 C53A 1.408(3)
C54 H54 0.93
C53A C53 1.413(3)
C53 C52 1.357(3)
C53 H53 0.93
C52 H52 0.93

loop_
_geom_torsion_atom_site_label_1
_geom_torsion_atom_site_label_2
_geom_torsion_atom_site_label_3
_geom_torsion_atom_site_label_4
_geom_torsion
C2 N1 N8 C7 179.35(18)
C2 N1 N8 C3A -0.8(2)
C54 C55 C56 C57 -1.4(4)
C55 C56 C57 C57A 1.3(3)
C56 C57 C57A C58 179.7(2)
C56 C57 C57A C53A -0.3(3)
C53A C57A C58 C51 1.1(3)
C57 C57A C58 C51 -178.9(2)
C57A C58 C51 C52 -1.0(3)
C57A C58 C51 C5 179.2(2)
C3A N4 C5 C6 1.1(3)
C3A N4 C5 C51 -179.66(18)
C58 C51 C5 N4 171.24(19)
C52 C51 C5 N4 -8.6(3)
C58 C51 C5 C6 -9.6(3)
C52 C51 C5 C6 170.60(19)
C5 N4 C3A C3 178.2(2)
C5 N4 C3A N8 -0.9(3)
C7 N8 C3A N4 -0.2(3)
N1 N8 C3A N4 179.91(17)
C7 N8 C3A C3 -179.51(17)
N1 N8 C3A C3 0.6(2)
N4 C3A C3 C2 -179.4(2)
N8 C3A C3 C2 -0.2(2)
N8 N1 C2 C3 0.6(2)
N8 N1 C2 C21 -179.02(18)
C3A C3 C2 N1 -0.3(2)
C3A C3 C2 C21 179.3(2)
N1 N8 C7 C6 -179.18(19)
C3A N8 C7 C6 0.9(3)
N1 N8 C7 C71 1.7(3)
C3A N8 C7 C71 -178.2(2)
N8 C7 C6 C5 -0.7(3)
C71 C7 C6 C5 178.4(2)
N4 C5 C6 C7 -0.4(3)
C51 C5 C6 C7 -179.56(19)
C56 C55 C54 C53A 0.3(4)
C55 C54 C53A C57A 0.8(3)
C55 C54 C53A C53 -179.5(2)
C58 C57A C53A C54 179.28(19)
C57 C57A C53A C54 -0.8(3)
C58 C57A C53A C53 -0.5(3)
C57 C57A C53A C53 179.45(19)
C54 C53A C53 C52 -179.9(2)
C57A C53A C53 C52 -0.2(3)
C53A C53 C52 C51 0.3(3)
C58 C51 C52 C53 0.3(3)
C5 C51 C52 C53 -179.9(2)
C6 C7 C71 F72 120.9(2)
N8 C7 C71 F72 -60.1(3)
C6 C7 C71 F73 -118.0(2)
N8 C7 C71 F73 61.0(3)
C6 C7 C71 F71 1.4(3)
N8 C7 C71 F71 -179.56(19)
